data_4303765
loop_
_publ_author_name
'Anna-Marie Fuller'
'Andrew J. Mountford'
'Matthew L. Scott'
'Simon J. Coles'
'Peter N. Horton'
'David L. Hughes'
'Michael B. Hursthouse'
'Simon J. Lancaster'

_publ_contact_author_address
;Wolfson Materials and Catalysis Centre,
School of Chemisrty,
University of East Anglia,
Norwich,
NR4 7TJ
;
_publ_contact_author_email S.Lancasterr@uea.ac.uk
_publ_contact_author_fax '44 1603 592003'
_publ_contact_author_name 'S. J. Lancaster'
_publ_contact_author_phone '44 1603 592009'
_publ_section_title
;
Synthesis, Structure, and Stability of Adducts between Phosphide and Amide
Anions and the Lewis Acids Borane, Tris(pentafluorophenyl)borane, and
Tris(pentafluorophenyl)alane
;
_journal_name_full 'Inorganic Chemistry'
_journal_page_first 11474
_journal_page_last 11482
_journal_paper_doi 10.1021/ic901799q
_journal_volume 48
_journal_year 2009
_chemical_formula_moiety 'C24 H6 B F15 N, C16 H32 Li O8'
_chemical_formula_structural '(C6F5)3BNH(C6H5), Li(C8H16O4)2'
_chemical_formula_sum 'C40 H38 B F15 Li N O8'
_chemical_formula_weight 963.46
_space_group_IT_number 14
_symmetry_cell_setting monoclinic
_symmetry_space_group_name_Hall '-P 2ybc'
_symmetry_space_group_name_H-M 'P 1 21/c 1'
_atom_sites_solution_hydrogens geom
_atom_sites_solution_primary direct
_atom_sites_solution_secondary difmap
_cell_angle_alpha 90.00
_cell_angle_beta 98.044(3)
_cell_angle_gamma 90.00
_cell_formula_units_Z 4
_cell_length_a 13.2567(4)
_cell_length_b 14.1938(4)
_cell_length_c 21.8610(7)
_cell_measurement_temperature 140(1)
_cell_volume 4073.0(2)
_computing_cell_refinement
;
 CrysAlis RED, Oxford Diffraction Ltd., Version 1.171.29.9 
;
_computing_data_collection
;
 CrysAlis CCD, Oxford Diffraction Ltd., Version 1.171.29.9 
;
_computing_data_reduction
;
 CrysAlis RED, Oxford Diffraction Ltd., Version 1.171.29.9 
;
_computing_molecular_graphics 'ORTEP (Johnson, 1971)'
_computing_publication_material 'SHELXL-97 (Sheldrick, 1997b)'
_computing_structure_refinement 'SHELXL-97 (Sheldrick, 1997b)'
_computing_structure_solution 'SHELXS-97 (Sheldrick, 1997a)'
_diffrn_ambient_temperature 140(1)
_diffrn_detector_area_resol_mean 16.0050
_diffrn_measured_fraction_theta_full 0.998
_diffrn_measured_fraction_theta_max 0.998
_diffrn_measurement_device_type 'Oxford Diffraction Xcalibur 3/CCD'
_diffrn_measurement_method 'Thin slice \f and \w scans'
_diffrn_radiation_monochromator graphite
_diffrn_radiation_source 'Enhance (Mo) X-ray Source'
_diffrn_radiation_type Mo-K\a
_diffrn_radiation_wavelength 0.71073
_diffrn_reflns_av_R_equivalents 0.0986
_diffrn_reflns_av_sigmaI/netI 0.0621
_diffrn_reflns_limit_h_max 14
_diffrn_reflns_limit_h_min -14
_diffrn_reflns_limit_k_max 15
_diffrn_reflns_limit_k_min -15
_diffrn_reflns_limit_l_max 23
_diffrn_reflns_limit_l_min -23
_diffrn_reflns_number 61684
_diffrn_reflns_theta_full 22.50
_diffrn_reflns_theta_max 22.50
_diffrn_reflns_theta_min 3.10
_exptl_absorpt_coefficient_mu 0.152
_exptl_absorpt_correction_T_max 1.0214
_exptl_absorpt_correction_T_min 0.9657
_exptl_absorpt_correction_type multi-scan
_exptl_absorpt_process_details
;
 CrysAlis RED, Oxford Diffraction Ltd., Version 1.171.29.9 
 Empirical absorption correction using spherical harmonics,
  implemented in SCALE3 ABSPACK scaling algorithm.
;
_exptl_crystal_colour colourless
_exptl_crystal_density_diffrn 1.571
_exptl_crystal_density_method 'not measured'
_exptl_crystal_description blocks
_exptl_crystal_F_000 1968
_exptl_crystal_size_max 0.29
_exptl_crystal_size_mid 0.27
_exptl_crystal_size_min 0.13
_refine_diff_density_max 0.674
_refine_diff_density_min -0.293
_refine_diff_density_rms 0.058
_refine_ls_extinction_method none
_refine_ls_goodness_of_fit_ref 1.143
_refine_ls_hydrogen_treatment constr
_refine_ls_matrix_type full
_refine_ls_number_parameters 595
_refine_ls_number_reflns 5309
_refine_ls_number_restraints 0
_refine_ls_restrained_S_all 1.143
_refine_ls_R_factor_all 0.1081
_refine_ls_R_factor_gt 0.0660
_refine_ls_shift/su_max 0.000
_refine_ls_shift/su_mean 0.000
_refine_ls_structure_factor_coef Fsqd
_refine_ls_weighting_details 'calc w=1/[\s^2^(Fo^2^)+(0.0739P)^2^+0.0000P] where P=(Fo^2^+2Fc^2^)/3'
_refine_ls_weighting_scheme calc
_refine_ls_wR_factor_gt 0.1281
_refine_ls_wR_factor_ref 0.1452
_reflns_number_gt 4070
_reflns_number_total 5309
_reflns_threshold_expression I>2sigma(I)
_cod_data_source_file ic901799q_si_001_1.cif
_cod_data_source_block 11
_cod_depositor_comments
;
The following automatic conversions were performed:
'_symmetry_cell_setting' value 'Monoclinic' changed to 'monoclinic'
according to '/home/saulius/struct/CIF-dictionaries/cif_core.dic'
dictionary named 'cif_core.dic' version 2.4.1 from 2010-06-29.

Automatic conversion script
Id: cif_fix_enum 1527 2010-12-29 10:47:43Z saulius 
;
_cod_database_code 4303765

loop_
_symmetry_equiv_pos_as_xyz
'x, y, z'
'-x, y+1/2, -z+1/2'
'-x, -y, -z'
'x, -y-1/2, z-1/2'

loop_
_atom_site_label
_atom_site_type_symbol
_atom_site_fract_x
_atom_site_fract_y
_atom_site_fract_z
_atom_site_U_iso_or_equiv
_atom_site_adp_type
_atom_site_occupancy
_atom_site_symmetry_multiplicity
_atom_site_calc_flag
_atom_site_refinement_flags
_atom_site_disorder_assembly
_atom_site_disorder_group
N1 N 0.3459(3) 0.7485(2) 0.63237(16) 0.0190(9) Uani 1 1 d . . .
H1 H 0.3749 0.7000 0.6507 0.023 Uiso 1 1 calc R . .
B1 B 0.3190(4) 0.7389(3) 0.5630(2) 0.0170(12) Uani 1 1 d . . .
F12 F 0.17422(19) 0.60499(18) 0.47987(12) 0.0315(7) Uani 1 1 d . . .
F13 F 0.2074(2) 0.42642(19) 0.45815(14) 0.0426(8) Uani 1 1 d . . .
F14 F 0.3807(2) 0.33913(18) 0.51043(14) 0.0446(8) Uani 1 1 d . . .
F15 F 0.5245(2) 0.44061(19) 0.58469(13) 0.0399(8) Uani 1 1 d . . .
F16 F 0.49591(18) 0.62125(18) 0.60596(12) 0.0316(7) Uani 1 1 d . . .
F22 F 0.30653(18) 0.73082(17) 0.42921(11) 0.0279(7) Uani 1 1 d . . .
F23 F 0.4306(2) 0.80746(19) 0.35760(12) 0.0359(7) Uani 1 1 d . . .
F24 F 0.5942(2) 0.91155(19) 0.40814(12) 0.0396(8) Uani 1 1 d . . .
F25 F 0.62548(18) 0.94258(18) 0.53187(12) 0.0311(7) Uani 1 1 d . . .
F26 F 0.50271(18) 0.86898(17) 0.60463(11) 0.0252(6) Uani 1 1 d . . .
F32 F 0.14553(18) 0.65703(16) 0.60831(12) 0.0278(7) Uani 1 1 d . . .
F33 F -0.04808(18) 0.71023(18) 0.58700(12) 0.0329(7) Uani 1 1 d . . .
F34 F -0.10578(19) 0.85844(19) 0.51107(13) 0.0372(7) Uani 1 1 d . . .
F35 F 0.03799(19) 0.95061(18) 0.45522(13) 0.0360(7) Uani 1 1 d . . .
F36 F 0.23032(18) 0.90298(17) 0.47734(12) 0.0281(7) Uani 1 1 d . . .
C11 C 0.3316(3) 0.6250(3) 0.54620(19) 0.0176(10) Uani 1 1 d . . .
C12 C 0.2628(3) 0.5683(3) 0.5082(2) 0.0215(11) Uani 1 1 d . . .
C13 C 0.2785(3) 0.4751(3) 0.4960(2) 0.0265(12) Uani 1 1 d . . .
C14 C 0.3652(4) 0.4307(3) 0.5217(2) 0.0268(12) Uani 1 1 d . . .
C15 C 0.4371(3) 0.4816(3) 0.5593(2) 0.0254(12) Uani 1 1 d . . .
C16 C 0.4193(3) 0.5761(3) 0.5699(2) 0.0208(11) Uani 1 1 d . . .
C21 C 0.3983(3) 0.7926(3) 0.5212(2) 0.0170(10) Uani 1 1 d . . .
C22 C 0.3865(3) 0.7820(3) 0.4578(2) 0.0224(11) Uani 1 1 d . . .
C23 C 0.4493(3) 0.8205(3) 0.4192(2) 0.0212(11) Uani 1 1 d . . .
C24 C 0.5307(3) 0.8740(3) 0.4442(2) 0.0255(12) Uani 1 1 d . . .
C25 C 0.5463(3) 0.8887(3) 0.5068(2) 0.0208(11) Uani 1 1 d . . .
C26 C 0.4809(3) 0.8487(3) 0.5438(2) 0.0180(11) Uani 1 1 d . . .
C31 C 0.2003(3) 0.7757(3) 0.54363(19) 0.0168(10) Uani 1 1 d . . .
C32 C 0.1224(3) 0.7319(3) 0.5704(2) 0.0204(11) Uani 1 1 d . . .
C33 C 0.0224(3) 0.7577(3) 0.5605(2) 0.0226(11) Uani 1 1 d . . .
C34 C -0.0077(3) 0.8323(3) 0.5220(2) 0.0245(12) Uani 1 1 d . . .
C35 C 0.0653(3) 0.8784(3) 0.4943(2) 0.0241(11) Uani 1 1 d . . .
C36 C 0.1646(3) 0.8498(3) 0.5060(2) 0.0211(11) Uani 1 1 d . . .
C41 C 0.3313(3) 0.8229(3) 0.6707(2) 0.0180(11) Uani 1 1 d . . .
C42 C 0.3439(3) 0.8100(3) 0.7349(2) 0.0234(11) Uani 1 1 d . . .
H42 H 0.3593 0.7502 0.7510 0.028 Uiso 1 1 calc R . .
C43 C 0.3343(4) 0.8830(3) 0.7748(2) 0.0297(12) Uani 1 1 d . . .
H43 H 0.3435 0.8722 0.8172 0.036 Uiso 1 1 calc R . .
C44 C 0.3111(4) 0.9727(3) 0.7525(2) 0.0311(13) Uani 1 1 d . . .
H44 H 0.3055 1.0226 0.7794 0.037 Uiso 1 1 calc R . .
C45 C 0.2965(4) 0.9868(3) 0.6896(2) 0.0286(12) Uani 1 1 d . . .
H45 H 0.2794 1.0465 0.6740 0.034 Uiso 1 1 calc R . .
C46 C 0.3067(3) 0.9140(3) 0.6491(2) 0.0227(11) Uani 1 1 d . . .
H46 H 0.2970 0.9256 0.6068 0.027 Uiso 1 1 calc R . .
Li1 Li 0.8383(7) 0.8496(6) 0.7654(4) 0.040(2) Uani 1 1 d . . .
O51 O 0.7269(2) 0.7177(2) 0.72696(14) 0.0286(8) Uani 1 1 d . . .
C52 C 0.6229(3) 0.7339(3) 0.7338(2) 0.0316(13) Uani 1 1 d . . .
H52A H 0.5865 0.6746 0.7337 0.038 Uiso 1 1 calc R . .
H52B H 0.5901 0.7724 0.7000 0.038 Uiso 1 1 calc R . .
C53 C 0.6225(4) 0.7838(4) 0.7943(2) 0.0345(13) Uani 1 1 d . . .
H53A H 0.5528 0.7974 0.8002 0.041 Uiso 1 1 calc R . .
H53B H 0.6520 0.7431 0.8277 0.041 Uiso 1 1 calc R . .
O54 O 0.6793(2) 0.8699(2) 0.79617(15) 0.0311(8) Uani 1 1 d . . .
C55 C 0.6219(4) 0.9478(3) 0.7686(2) 0.0346(13) Uani 1 1 d . . .
H55A H 0.5691 0.9654 0.7930 0.042 Uiso 1 1 calc R . .
H55B H 0.5902 0.9320 0.7272 0.042 Uiso 1 1 calc R . .
C56 C 0.6969(4) 1.0271(3) 0.7669(2) 0.0362(13) Uani 1 1 d . . .
H56A H 0.6619 1.0816 0.7473 0.043 Uiso 1 1 calc R . .
H56B H 0.7246 1.0445 0.8088 0.043 Uiso 1 1 calc R . .
O57 O 0.7777(2) 1.0012(2) 0.73396(15) 0.0325(9) Uani 1 1 d . . .
C58 C 0.7531(4) 1.0066(3) 0.6682(2) 0.0319(13) Uani 1 1 d . . .
H58A H 0.7585 1.0711 0.6543 0.038 Uiso 1 1 calc R . .
H58B H 0.6841 0.9847 0.6553 0.038 Uiso 1 1 calc R . .
C59 C 0.8276(4) 0.9452(3) 0.6415(2) 0.0270(12) Uani 1 1 d . . .
H59A H 0.8114 0.9445 0.5969 0.032 Uiso 1 1 calc R . .
H59B H 0.8957 0.9708 0.6520 0.032 Uiso 1 1 calc R . .
O60 O 0.8254(2) 0.8510(2) 0.66447(14) 0.0252(8) Uani 1 1 d . . .
C61 C 0.7479(3) 0.7942(3) 0.6311(2) 0.0240(11) Uani 1 1 d . . .
H61A H 0.7629 0.7834 0.5895 0.029 Uiso 1 1 calc R . .
H61B H 0.6826 0.8258 0.6284 0.029 Uiso 1 1 calc R . .
C62 C 0.7443(4) 0.7024(3) 0.6643(2) 0.0260(12) Uani 1 1 d . . .
H62A H 0.6900 0.6637 0.6431 0.031 Uiso 1 1 calc R . .
H62B H 0.8081 0.6692 0.6640 0.031 Uiso 1 1 calc R . .
O81 O 0.9576(3) 0.7145(2) 0.75486(16) 0.0433(10) Uani 1 1 d . . .
C82 C 0.9368(5) 0.6466(4) 0.7988(3) 0.0466(15) Uani 1 1 d . . .
H82A H 0.9913 0.6004 0.8040 0.056 Uiso 1 1 calc R . .
H82B H 0.8740 0.6140 0.7834 0.056 Uiso 1 1 calc R . .
C83 C 0.9272(5) 0.6897(4) 0.8597(3) 0.0506(16) Uani 1 1 d . . .
H83A H 0.9065 0.6424 0.8874 0.061 Uiso 1 1 calc R . .
H83B H 0.9923 0.7154 0.8780 0.061 Uiso 1 1 calc R . .
O84 O 0.8530(3) 0.7626(2) 0.85050(16) 0.0436(10) Uani 1 1 d . . .
C85 C 0.8464(4) 0.8206(4) 0.9046(2) 0.0459(15) Uani 1 1 d . . .
H85A H 0.8591 0.7820 0.9415 0.055 Uiso 1 1 calc R . .
H85B H 0.7783 0.8465 0.9023 0.055 Uiso 1 1 calc R . .
C86 C 0.9214(4) 0.8982(4) 0.9086(2) 0.0443(15) Uani 1 1 d . . .
H86A H 0.9138 0.9387 0.9433 0.053 Uiso 1 1 calc R . .
H86B H 0.9901 0.8730 0.9142 0.053 Uiso 1 1 calc R . .
O87 O 0.9029(3) 0.9494(3) 0.85289(17) 0.0433(10) Uani 1 1 d . . .
C88 C 0.9865(4) 1.0038(4) 0.8391(3) 0.0450(15) Uani 1 1 d . . .
H88A H 1.0214 1.0312 0.8769 0.054 Uiso 1 1 calc R . .
H88B H 0.9616 1.0549 0.8116 0.054 Uiso 1 1 calc R . .
C89 C 1.0599(4) 0.9454(4) 0.8093(2) 0.0428(14) Uani 1 1 d . . .
H89A H 1.1146 0.9844 0.7982 0.051 Uiso 1 1 calc R . .
H89B H 1.0891 0.8966 0.8374 0.051 Uiso 1 1 calc R . .
O90 O 1.0037(3) 0.9045(2) 0.75548(16) 0.0407(9) Uani 1 1 d . . .
C91 C 1.0603(4) 0.8365(4) 0.7260(3) 0.0444(15) Uani 1 1 d . . .
H91A H 1.1298 0.8583 0.7267 0.053 Uiso 1 1 calc R . .
H91B H 1.0302 0.8293 0.6832 0.053 Uiso 1 1 calc R . .
C92 C 1.0607(4) 0.7427(4) 0.7582(3) 0.0463(15) Uani 1 1 d . . .
H92A H 1.0990 0.6967 0.7380 0.056 Uiso 1 1 calc R . .
H92B H 1.0916 0.7486 0.8010 0.056 Uiso 1 1 calc R . .

loop_
_atom_site_aniso_label
_atom_site_aniso_U_11
_atom_site_aniso_U_22
_atom_site_aniso_U_33
_atom_site_aniso_U_23
_atom_site_aniso_U_13
_atom_site_aniso_U_12
N1 0.022(2) 0.016(2) 0.019(2) -0.0002(17) 0.0026(16) 0.0045(16)
B1 0.019(3) 0.017(3) 0.016(3) 0.000(2) 0.007(2) -0.003(2)
F12 0.0213(15) 0.0307(16) 0.0394(17) -0.0102(13) -0.0060(13) 0.0026(12)
F13 0.0344(18) 0.0342(17) 0.058(2) -0.0228(15) 0.0026(15) -0.0062(13)
F14 0.056(2) 0.0184(17) 0.061(2) -0.0086(14) 0.0163(16) 0.0075(14)
F15 0.0398(18) 0.0369(17) 0.0421(19) 0.0031(14) 0.0021(14) 0.0192(14)
F16 0.0243(16) 0.0337(16) 0.0350(17) -0.0097(13) -0.0027(13) 0.0037(12)
F22 0.0268(16) 0.0350(16) 0.0217(15) -0.0065(13) 0.0031(12) -0.0066(13)
F23 0.0475(18) 0.0443(18) 0.0181(17) -0.0011(13) 0.0124(13) -0.0017(14)
F24 0.0453(18) 0.0426(18) 0.0366(18) 0.0062(14) 0.0263(15) -0.0108(14)
F25 0.0235(15) 0.0325(16) 0.0373(17) 0.0037(13) 0.0040(13) -0.0113(13)
F26 0.0260(15) 0.0318(15) 0.0179(16) -0.0002(12) 0.0039(11) -0.0053(12)
F32 0.0298(15) 0.0201(15) 0.0360(16) 0.0113(13) 0.0134(12) 0.0016(12)
F33 0.0233(15) 0.0312(16) 0.0482(19) 0.0081(14) 0.0189(13) -0.0032(12)
F34 0.0224(16) 0.0406(18) 0.0500(19) 0.0093(15) 0.0104(13) 0.0100(13)
F35 0.0306(16) 0.0354(17) 0.0429(18) 0.0188(14) 0.0087(13) 0.0098(13)
F36 0.0216(15) 0.0256(15) 0.0391(17) 0.0137(13) 0.0114(12) 0.0018(12)
C11 0.014(2) 0.023(3) 0.017(3) 0.003(2) 0.004(2) 0.000(2)
C12 0.016(3) 0.024(3) 0.025(3) -0.001(2) 0.005(2) 0.003(2)
C13 0.025(3) 0.027(3) 0.029(3) -0.012(2) 0.006(2) -0.008(2)
C14 0.032(3) 0.017(3) 0.035(3) -0.005(2) 0.014(3) 0.003(2)
C15 0.027(3) 0.026(3) 0.025(3) 0.004(2) 0.009(2) 0.016(2)
C16 0.020(3) 0.025(3) 0.017(3) -0.006(2) 0.004(2) -0.002(2)
C21 0.017(3) 0.014(2) 0.020(3) 0.002(2) 0.003(2) 0.004(2)
C22 0.022(3) 0.019(3) 0.025(3) -0.002(2) 0.001(2) 0.003(2)
C23 0.025(3) 0.024(3) 0.016(3) 0.000(2) 0.006(2) 0.007(2)
C24 0.026(3) 0.022(3) 0.032(3) 0.008(2) 0.014(2) 0.004(2)
C25 0.019(3) 0.018(3) 0.025(3) 0.002(2) 0.004(2) 0.000(2)
C26 0.020(3) 0.020(3) 0.014(3) 0.002(2) 0.002(2) 0.004(2)
C31 0.020(3) 0.014(2) 0.017(3) 0.000(2) 0.007(2) 0.001(2)
C32 0.027(3) 0.013(3) 0.023(3) 0.003(2) 0.008(2) 0.002(2)
C33 0.024(3) 0.022(3) 0.025(3) 0.000(2) 0.015(2) -0.004(2)
C34 0.017(3) 0.024(3) 0.034(3) 0.001(2) 0.007(2) 0.006(2)
C35 0.027(3) 0.019(3) 0.026(3) 0.009(2) 0.004(2) 0.008(2)
C36 0.023(3) 0.018(3) 0.025(3) 0.001(2) 0.012(2) -0.006(2)
C41 0.013(2) 0.020(3) 0.022(3) -0.004(2) 0.006(2) -0.0036(19)
C42 0.028(3) 0.019(3) 0.024(3) -0.002(2) 0.004(2) 0.003(2)
C43 0.040(3) 0.030(3) 0.020(3) -0.003(2) 0.008(2) 0.001(2)
C44 0.039(3) 0.021(3) 0.036(3) -0.015(2) 0.013(2) -0.005(2)
C45 0.040(3) 0.017(3) 0.031(3) 0.002(2) 0.015(2) -0.002(2)
C46 0.030(3) 0.019(3) 0.021(3) 0.002(2) 0.009(2) -0.001(2)
Li1 0.051(6) 0.041(5) 0.030(5) 0.005(4) 0.015(4) 0.002(4)
O51 0.0214(19) 0.033(2) 0.032(2) 0.0059(16) 0.0074(15) 0.0044(14)
C52 0.022(3) 0.030(3) 0.043(3) 0.004(3) 0.009(2) -0.003(2)
C53 0.026(3) 0.040(3) 0.039(3) 0.005(3) 0.011(2) -0.004(2)
O54 0.0256(19) 0.028(2) 0.039(2) 0.0029(16) 0.0020(16) 0.0029(15)
C55 0.031(3) 0.036(3) 0.037(3) -0.004(3) 0.005(2) 0.015(3)
C56 0.048(3) 0.026(3) 0.034(3) -0.001(2) 0.005(3) 0.014(3)
O57 0.038(2) 0.030(2) 0.030(2) -0.0048(16) 0.0054(17) 0.0015(15)
C58 0.045(3) 0.021(3) 0.027(3) 0.004(2) -0.002(2) 0.001(2)
C59 0.035(3) 0.022(3) 0.024(3) 0.007(2) 0.006(2) -0.008(2)
O60 0.0242(18) 0.0189(18) 0.032(2) 0.0027(15) 0.0005(15) -0.0039(14)
C61 0.021(3) 0.025(3) 0.026(3) 0.001(2) 0.004(2) -0.002(2)
C62 0.024(3) 0.026(3) 0.028(3) -0.002(2) 0.005(2) -0.003(2)
O81 0.041(2) 0.044(2) 0.045(2) 0.001(2) 0.0052(18) -0.0011(18)
C82 0.063(4) 0.034(3) 0.045(4) 0.003(3) 0.013(3) 0.013(3)
C83 0.054(4) 0.042(4) 0.054(4) 0.010(3) -0.001(3) 0.017(3)
O84 0.050(2) 0.043(2) 0.036(2) -0.0017(18) -0.0007(18) 0.0140(18)
C85 0.056(4) 0.052(4) 0.030(3) 0.000(3) 0.006(3) 0.011(3)
C86 0.048(4) 0.056(4) 0.029(3) -0.002(3) 0.004(3) 0.003(3)
O87 0.039(2) 0.049(2) 0.042(2) -0.002(2) 0.0075(18) 0.0004(18)
C88 0.044(4) 0.041(4) 0.051(4) -0.014(3) 0.013(3) -0.011(3)
C89 0.039(3) 0.049(4) 0.040(4) -0.015(3) 0.005(3) -0.009(3)
O90 0.037(2) 0.044(2) 0.041(2) -0.0133(19) 0.0058(18) 0.0013(17)
C91 0.039(3) 0.048(4) 0.050(4) -0.017(3) 0.018(3) 0.001(3)
C92 0.028(3) 0.050(4) 0.059(4) -0.020(3) 0.000(3) -0.001(3)

loop_
_atom_type_symbol
_atom_type_description
_atom_type_scat_dispersion_real
_atom_type_scat_dispersion_imag
_atom_type_scat_source
C C 0.0033 0.0016 'International Tables Vol C Tables 4.2.6.8 and 6.1.1.4'
H H 0.0000 0.0000 'International Tables Vol C Tables 4.2.6.8 and 6.1.1.4'
Li Li -0.0003 0.0001 'International Tables Vol C Tables 4.2.6.8 and 6.1.1.4'
B B 0.0013 0.0007 'International Tables Vol C Tables 4.2.6.8 and 6.1.1.4'
N N 0.0061 0.0033 'International Tables Vol C Tables 4.2.6.8 and 6.1.1.4'
O O 0.0106 0.0060 'International Tables Vol C Tables 4.2.6.8 and 6.1.1.4'
F F 0.0171 0.0103 'International Tables Vol C Tables 4.2.6.8 and 6.1.1.4'

loop_
_geom_angle_atom_site_label_1
_geom_angle_atom_site_label_2
_geom_angle_atom_site_label_3
_geom_angle
_geom_angle_site_symmetry_1
_geom_angle_site_symmetry_3
_geom_angle_publ_flag
C41 N1 B1 130.1(4) . . ?
C41 N1 H1 115.0 . . ?
B1 N1 H1 115.0 . . ?
N1 B1 C31 108.1(4) . . ?
N1 B1 C21 115.4(4) . . ?
C31 B1 C21 111.4(3) . . ?
N1 B1 C11 106.8(3) . . ?
C31 B1 C11 111.7(3) . . ?
C21 B1 C11 103.3(3) . . ?
C16 C11 C12 112.1(4) . . ?
C16 C11 B1 120.4(4) . . ?
C12 C11 B1 127.6(4) . . ?
F12 C12 C13 115.4(4) . . ?
F12 C12 C11 120.2(4) . . ?
C13 C12 C11 124.5(4) . . ?
F13 C13 C14 119.4(4) . . ?
F13 C13 C12 119.9(4) . . ?
C14 C13 C12 120.6(4) . . ?
F14 C14 C13 121.0(4) . . ?
F14 C14 C15 120.4(4) . . ?
C13 C14 C15 118.6(4) . . ?
F15 C15 C14 120.4(4) . . ?
F15 C15 C16 120.4(4) . . ?
C14 C15 C16 119.2(4) . . ?
F16 C16 C15 115.0(4) . . ?
F16 C16 C11 120.0(4) . . ?
C15 C16 C11 125.0(4) . . ?
C22 C21 C26 113.1(4) . . ?
C22 C21 B1 120.5(4) . . ?
C26 C21 B1 126.4(4) . . ?
F22 C22 C23 115.4(4) . . ?
F22 C22 C21 119.4(4) . . ?
C23 C22 C21 125.3(4) . . ?
F23 C23 C24 120.0(4) . . ?
F23 C23 C22 121.0(4) . . ?
C24 C23 C22 119.0(4) . . ?
F24 C24 C23 120.6(4) . . ?
F24 C24 C25 120.4(4) . . ?
C23 C24 C25 118.9(4) . . ?
F25 C25 C24 119.4(4) . . ?
F25 C25 C26 120.6(4) . . ?
C24 C25 C26 120.0(4) . . ?
F26 C26 C25 114.9(4) . . ?
F26 C26 C21 121.5(4) . . ?
C25 C26 C21 123.6(4) . . ?
C36 C31 C32 112.1(4) . . ?
C36 C31 B1 129.0(4) . . ?
C32 C31 B1 118.8(4) . . ?
F32 C32 C33 116.0(4) . . ?
F32 C32 C31 119.1(4) . . ?
C33 C32 C31 124.8(4) . . ?
F33 C33 C32 121.0(4) . . ?
F33 C33 C34 119.3(4) . . ?
C32 C33 C34 119.7(4) . . ?
F34 C34 C35 120.9(4) . . ?
F34 C34 C33 120.8(4) . . ?
C35 C34 C33 118.3(4) . . ?
F35 C35 C36 120.7(4) . . ?
F35 C35 C34 119.7(4) . . ?
C36 C35 C34 119.6(4) . . ?
C35 C36 F36 114.1(4) . . ?
C35 C36 C31 125.5(4) . . ?
F36 C36 C31 120.4(4) . . ?
N1 C41 C46 123.2(4) . . ?
N1 C41 C42 120.1(4) . . ?
C46 C41 C42 116.6(4) . . ?
C43 C42 C41 121.9(4) . . ?
C43 C42 H42 119.0 . . ?
C41 C42 H42 119.0 . . ?
C42 C43 C44 120.4(5) . . ?
C42 C43 H43 119.8 . . ?
C44 C43 H43 119.8 . . ?
C45 C44 C43 118.7(4) . . ?
C45 C44 H44 120.7 . . ?
C43 C44 H44 120.7 . . ?
C44 C45 C46 121.3(4) . . ?
C44 C45 H45 119.3 . . ?
C46 C45 H45 119.3 . . ?
C45 C46 C41 121.0(4) . . ?
C45 C46 H46 119.5 . . ?
C41 C46 H46 119.5 . . ?
O60 Li1 O84 146.7(5) . . ?
O60 Li1 O54 110.2(4) . . ?
O84 Li1 O54 78.7(3) . . ?
O60 Li1 O57 73.9(3) . . ?
O84 Li1 O57 137.5(4) . . ?
O54 Li1 O57 71.7(3) . . ?
O60 Li1 O90 81.2(3) . . ?
O84 Li1 O90 106.6(4) . . ?
O54 Li1 O90 151.4(4) . . ?
O57 Li1 O90 87.4(3) . . ?
O60 Li1 O87 139.0(4) . . ?
O84 Li1 O87 71.7(3) . . ?
O54 Li1 O87 86.2(3) . . ?
O57 Li1 O87 76.5(3) . . ?
O90 Li1 O87 69.6(3) . . ?
O60 Li1 O51 72.8(3) . . ?
O84 Li1 O51 80.9(3) . . ?
O54 Li1 O51 70.6(3) . . ?
O57 Li1 O51 115.5(4) . . ?
O90 Li1 O51 137.7(4) . . ?
O87 Li1 O51 147.1(4) . . ?
O60 Li1 O81 82.9(3) . . ?
O84 Li1 O81 70.7(3) . . ?
O54 Li1 O81 136.9(4) . . ?
O57 Li1 O81 149.2(4) . . ?
O90 Li1 O81 68.9(3) . . ?
O87 Li1 O81 111.0(4) . . ?
O51 Li1 O81 75.1(3) . . ?
C52 O51 C62 114.2(3) . . ?
C52 O51 Li1 112.6(3) . . ?
C62 O51 Li1 105.8(3) . . ?
O51 C52 C53 106.9(4) . . ?
O51 C52 H52A 110.4 . . ?
C53 C52 H52A 110.4 . . ?
O51 C52 H52B 110.4 . . ?
C53 C52 H52B 110.4 . . ?
H52A C52 H52B 108.6 . . ?
O54 C53 C52 111.2(4) . . ?
O54 C53 H53A 109.4 . . ?
C52 C53 H53A 109.4 . . ?
O54 C53 H53B 109.4 . . ?
C52 C53 H53B 109.4 . . ?
H53A C53 H53B 108.0 . . ?
C55 O54 C53 113.7(4) . . ?
C55 O54 Li1 115.3(3) . . ?
C53 O54 Li1 112.4(3) . . ?
O54 C55 C56 106.0(4) . . ?
O54 C55 H55A 110.5 . . ?
C56 C55 H55A 110.5 . . ?
O54 C55 H55B 110.5 . . ?
C56 C55 H55B 110.5 . . ?
H55A C55 H55B 108.7 . . ?
O57 C56 C55 111.5(4) . . ?
O57 C56 H56A 109.3 . . ?
C55 C56 H56A 109.3 . . ?
O57 C56 H56B 109.3 . . ?
C55 C56 H56B 109.3 . . ?
H56A C56 H56B 108.0 . . ?
C56 O57 C58 114.4(4) . . ?
C56 O57 Li1 109.7(3) . . ?
C58 O57 Li1 111.2(3) . . ?
O57 C58 C59 106.9(4) . . ?
O57 C58 H58A 110.4 . . ?
C59 C58 H58A 110.4 . . ?
O57 C58 H58B 110.4 . . ?
C59 C58 H58B 110.4 . . ?
H58A C58 H58B 108.6 . . ?
O60 C59 C58 111.2(4) . . ?
O60 C59 H59A 109.4 . . ?
C58 C59 H59A 109.4 . . ?
O60 C59 H59B 109.4 . . ?
C58 C59 H59B 109.4 . . ?
H59A C59 H59B 108.0 . . ?
C61 O60 C59 113.5(3) . . ?
C61 O60 Li1 117.4(3) . . ?
C59 O60 Li1 111.1(3) . . ?
O60 C61 C62 108.3(4) . . ?
O60 C61 H61A 110.0 . . ?
C62 C61 H61A 110.0 . . ?
O60 C61 H61B 110.0 . . ?
C62 C61 H61B 110.0 . . ?
H61A C61 H61B 108.4 . . ?
O51 C62 C61 110.6(4) . . ?
O51 C62 H62A 109.5 . . ?
C61 C62 H62A 109.5 . . ?
O51 C62 H62B 109.5 . . ?
C61 C62 H62B 109.5 . . ?
H62A C62 H62B 108.1 . . ?
C82 O81 C92 115.8(4) . . ?
C82 O81 Li1 105.8(3) . . ?
C92 O81 Li1 113.2(4) . . ?
O81 C82 C83 112.1(4) . . ?
O81 C82 H82A 109.2 . . ?
C83 C82 H82A 109.2 . . ?
O81 C82 H82B 109.2 . . ?
C83 C82 H82B 109.2 . . ?
H82A C82 H82B 107.9 . . ?
O84 C83 C82 108.5(4) . . ?
O84 C83 H83A 110.0 . . ?
C82 C83 H83A 110.0 . . ?
O84 C83 H83B 110.0 . . ?
C82 C83 H83B 110.0 . . ?
H83A C83 H83B 108.4 . . ?
C83 O84 C85 114.6(4) . . ?
C83 O84 Li1 120.1(4) . . ?
C85 O84 Li1 111.0(4) . . ?
O84 C85 C86 110.6(5) . . ?
O84 C85 H85A 109.5 . . ?
C86 C85 H85A 109.5 . . ?
O84 C85 H85B 109.5 . . ?
C86 C85 H85B 109.5 . . ?
H85A C85 H85B 108.1 . . ?
O87 C86 C85 107.4(4) . . ?
O87 C86 H86A 110.2 . . ?
C85 C86 H86A 110.2 . . ?
O87 C86 H86B 110.2 . . ?
C85 C86 H86B 110.2 . . ?
H86A C86 H86B 108.5 . . ?
C86 O87 C88 114.7(4) . . ?
C86 O87 Li1 112.2(4) . . ?
C88 O87 Li1 110.4(4) . . ?
O87 C88 C89 111.5(4) . . ?
O87 C88 H88A 109.3 . . ?
C89 C88 H88A 109.3 . . ?
O87 C88 H88B 109.3 . . ?
C89 C88 H88B 109.3 . . ?
H88A C88 H88B 108.0 . . ?
O90 C89 C88 106.8(4) . . ?
O90 C89 H89A 110.4 . . ?
C88 C89 H89A 110.4 . . ?
O90 C89 H89B 110.4 . . ?
C88 C89 H89B 110.4 . . ?
H89A C89 H89B 108.6 . . ?
C89 O90 C91 113.6(4) . . ?
C89 O90 Li1 116.2(4) . . ?
C91 O90 Li1 111.7(4) . . ?
O90 C91 C92 110.7(4) . . ?
O90 C91 H91A 109.5 . . ?
C92 C91 H91A 109.5 . . ?
O90 C91 H91B 109.5 . . ?
C92 C91 H91B 109.5 . . ?
H91A C91 H91B 108.1 . . ?
O81 C92 C91 106.6(4) . . ?
O81 C92 H92A 110.4 . . ?
C91 C92 H92A 110.4 . . ?
O81 C92 H92B 110.4 . . ?
C91 C92 H92B 110.4 . . ?
H92A C92 H92B 108.6 . . ?

loop_
_geom_bond_atom_site_label_1
_geom_bond_atom_site_label_2
_geom_bond_distance
_geom_bond_site_symmetry_2
_geom_bond_publ_flag
N1 C41 1.379(5) . ?
N1 B1 1.515(6) . ?
N1 H1 0.8600 . ?
B1 C31 1.655(6) . ?
B1 C21 1.671(6) . ?
B1 C11 1.671(7) . ?
F12 C12 1.352(5) . ?
F13 C13 1.354(5) . ?
F14 C14 1.344(5) . ?
F15 C15 1.345(5) . ?
F16 C16 1.357(5) . ?
F22 C22 1.363(5) . ?
F23 C23 1.348(5) . ?
F24 C24 1.342(5) . ?
F25 C25 1.352(5) . ?
F26 C26 1.352(5) . ?
F32 C32 1.356(5) . ?
F33 C33 1.347(5) . ?
F34 C34 1.341(5) . ?
F35 C35 1.350(5) . ?
F36 C36 1.369(5) . ?
C11 C16 1.390(6) . ?
C11 C12 1.400(6) . ?
C12 C13 1.372(6) . ?
C13 C14 1.360(6) . ?
C14 C15 1.374(6) . ?
C15 C16 1.388(6) . ?
C21 C22 1.381(6) . ?
C21 C26 1.387(6) . ?
C22 C23 1.379(6) . ?
C23 C24 1.369(6) . ?
C24 C25 1.370(6) . ?
C25 C26 1.387(6) . ?
C31 C36 1.378(6) . ?
C31 C32 1.402(6) . ?
C32 C33 1.363(6) . ?
C33 C34 1.377(6) . ?
C34 C35 1.377(6) . ?
C35 C36 1.366(6) . ?
C41 C46 1.399(6) . ?
C41 C42 1.402(6) . ?
C42 C43 1.372(6) . ?
C42 H42 0.9300 . ?
C43 C44 1.383(7) . ?
C43 H43 0.9300 . ?
C44 C45 1.376(7) . ?
C44 H44 0.9300 . ?
C45 C46 1.379(6) . ?
C45 H45 0.9300 . ?
C46 H46 0.9300 . ?
Li1 O60 2.190(9) . ?
Li1 O84 2.218(9) . ?
Li1 O54 2.319(9) . ?
Li1 O57 2.365(9) . ?
Li1 O90 2.365(10) . ?
Li1 O87 2.437(10) . ?
Li1 O51 2.459(10) . ?
Li1 O81 2.516(9) . ?
O51 C52 1.427(5) . ?
O51 C62 1.437(5) . ?
C52 C53 1.502(7) . ?
C52 H52A 0.9700 . ?
C52 H52B 0.9700 . ?
C53 O54 1.433(6) . ?
C53 H53A 0.9700 . ?
C53 H53B 0.9700 . ?
O54 C55 1.426(5) . ?
C55 C56 1.505(7) . ?
C55 H55A 0.9700 . ?
C55 H55B 0.9700 . ?
C56 O57 1.421(6) . ?
C56 H56A 0.9700 . ?
C56 H56B 0.9700 . ?
O57 C58 1.432(5) . ?
C58 C59 1.495(7) . ?
C58 H58A 0.9700 . ?
C58 H58B 0.9700 . ?
C59 O60 1.430(5) . ?
C59 H59A 0.9700 . ?
C59 H59B 0.9700 . ?
O60 C61 1.424(5) . ?
C61 C62 1.495(6) . ?
C61 H61A 0.9700 . ?
C61 H61B 0.9700 . ?
C62 H62A 0.9700 . ?
C62 H62B 0.9700 . ?
O81 C82 1.415(6) . ?
O81 C92 1.417(6) . ?
C82 C83 1.487(8) . ?
C82 H82A 0.9700 . ?
C82 H82B 0.9700 . ?
C83 O84 1.422(6) . ?
C83 H83A 0.9700 . ?
C83 H83B 0.9700 . ?
O84 C85 1.453(6) . ?
C85 C86 1.478(7) . ?
C85 H85A 0.9700 . ?
C85 H85B 0.9700 . ?
C86 O87 1.410(6) . ?
C86 H86A 0.9700 . ?
C86 H86B 0.9700 . ?
O87 C88 1.418(6) . ?
C88 C89 1.494(7) . ?
C88 H88A 0.9700 . ?
C88 H88B 0.9700 . ?
C89 O90 1.426(6) . ?
C89 H89A 0.9700 . ?
C89 H89B 0.9700 . ?
O90 C91 1.431(6) . ?
C91 C92 1.506(7) . ?
C91 H91A 0.9700 . ?
C91 H91B 0.9700 . ?
C92 H92A 0.9700 . ?
C92 H92B 0.9700 . ?

loop_
_geom_hbond_atom_site_label_D
_geom_hbond_atom_site_label_H
_geom_hbond_atom_site_label_A
_geom_hbond_distance_DH
_geom_hbond_distance_HA
_geom_hbond_distance_DA
_geom_hbond_angle_DHA
_geom_hbond_site_symmetry_A
N1 H1 F16 0.86 2.28 2.805(4) 119.2 .

loop_
_geom_torsion_atom_site_label_1
_geom_torsion_atom_site_label_2
_geom_torsion_atom_site_label_3
_geom_torsion_atom_site_label_4
_geom_torsion
_geom_torsion_site_symmetry_1
_geom_torsion_site_symmetry_2
_geom_torsion_site_symmetry_3
_geom_torsion_site_symmetry_4
_geom_torsion_publ_flag
C41 N1 B1 C31 -47.0(5) . . . . ?
C41 N1 B1 C21 78.4(5) . . . . ?
C41 N1 B1 C11 -167.4(4) . . . . ?
N1 B1 C11 C16 -48.9(5) . . . . ?
C31 B1 C11 C16 -167.0(4) . . . . ?
C21 B1 C11 C16 73.2(5) . . . . ?
N1 B1 C11 C12 132.5(4) . . . . ?
C31 B1 C11 C12 14.5(6) . . . . ?
C21 B1 C11 C12 -105.4(5) . . . . ?
C16 C11 C12 F12 -178.3(4) . . . . ?
B1 C11 C12 F12 0.3(7) . . . . ?
C16 C11 C12 C13 0.8(7) . . . . ?
B1 C11 C12 C13 179.5(4) . . . . ?
F12 C12 C13 F13 -0.3(6) . . . . ?
C11 C12 C13 F13 -179.5(4) . . . . ?
F12 C12 C13 C14 179.7(4) . . . . ?
C11 C12 C13 C14 0.6(7) . . . . ?
F13 C13 C14 F14 -0.5(7) . . . . ?
C12 C13 C14 F14 179.4(4) . . . . ?
F13 C13 C14 C15 179.1(4) . . . . ?
C12 C13 C14 C15 -1.0(7) . . . . ?
F14 C14 C15 F15 0.9(7) . . . . ?
C13 C14 C15 F15 -178.8(4) . . . . ?
F14 C14 C15 C16 179.6(4) . . . . ?
C13 C14 C15 C16 0.0(7) . . . . ?
F15 C15 C16 F16 0.8(6) . . . . ?
C14 C15 C16 F16 -178.0(4) . . . . ?
F15 C15 C16 C11 -179.7(4) . . . . ?
C14 C15 C16 C11 1.6(7) . . . . ?
C12 C11 C16 F16 177.7(4) . . . . ?
B1 C11 C16 F16 -1.1(6) . . . . ?
C12 C11 C16 C15 -1.9(7) . . . . ?
B1 C11 C16 C15 179.4(4) . . . . ?
N1 B1 C21 C22 174.4(4) . . . . ?
C31 B1 C21 C22 -61.9(5) . . . . ?
C11 B1 C21 C22 58.2(5) . . . . ?
N1 B1 C21 C26 -4.4(6) . . . . ?
C31 B1 C21 C26 119.3(4) . . . . ?
C11 B1 C21 C26 -120.6(4) . . . . ?
C26 C21 C22 F22 -178.0(4) . . . . ?
B1 C21 C22 F22 3.0(6) . . . . ?
C26 C21 C22 C23 1.1(6) . . . . ?
B1 C21 C22 C23 -177.9(4) . . . . ?
F22 C22 C23 F23 0.2(6) . . . . ?
C21 C22 C23 F23 -178.9(4) . . . . ?
F22 C22 C23 C24 179.2(4) . . . . ?
C21 C22 C23 C24 0.0(7) . . . . ?
F23 C23 C24 F24 -1.9(6) . . . . ?
C22 C23 C24 F24 179.1(4) . . . . ?
F23 C23 C24 C25 178.0(4) . . . . ?
C22 C23 C24 C25 -1.0(7) . . . . ?
F24 C24 C25 F25 0.9(6) . . . . ?
C23 C24 C25 F25 -178.9(4) . . . . ?
F24 C24 C25 C26 -179.3(4) . . . . ?
C23 C24 C25 C26 0.8(7) . . . . ?
F25 C25 C26 F26 0.6(6) . . . . ?
C24 C25 C26 F26 -179.1(4) . . . . ?
F25 C25 C26 C21 -179.9(4) . . . . ?
C24 C25 C26 C21 0.4(7) . . . . ?
C22 C21 C26 F26 178.3(4) . . . . ?
B1 C21 C26 F26 -2.9(6) . . . . ?
C22 C21 C26 C25 -1.3(6) . . . . ?
B1 C21 C26 C25 177.6(4) . . . . ?
N1 B1 C31 C36 118.0(5) . . . . ?
C21 B1 C31 C36 -9.7(6) . . . . ?
C11 B1 C31 C36 -124.7(5) . . . . ?
N1 B1 C31 C32 -57.8(5) . . . . ?
C21 B1 C31 C32 174.5(4) . . . . ?
C11 B1 C31 C32 59.5(5) . . . . ?
C36 C31 C32 F32 179.4(4) . . . . ?
B1 C31 C32 F32 -4.1(6) . . . . ?
C36 C31 C32 C33 0.7(6) . . . . ?
B1 C31 C32 C33 177.2(4) . . . . ?
F32 C32 C33 F33 -0.4(6) . . . . ?
C31 C32 C33 F33 178.3(4) . . . . ?
F32 C32 C33 C34 -179.1(4) . . . . ?
C31 C32 C33 C34 -0.4(7) . . . . ?
F33 C33 C34 F34 0.7(7) . . . . ?
C32 C33 C34 F34 179.4(4) . . . . ?
F33 C33 C34 C35 -178.5(4) . . . . ?
C32 C33 C34 C35 0.2(7) . . . . ?
F34 C34 C35 F35 -0.5(7) . . . . ?
C33 C34 C35 F35 178.7(4) . . . . ?
F34 C34 C35 C36 -179.6(4) . . . . ?
C33 C34 C35 C36 -0.5(7) . . . . ?
F35 C35 C36 F36 2.8(6) . . . . ?
C34 C35 C36 F36 -178.0(4) . . . . ?
F35 C35 C36 C31 -178.2(4) . . . . ?
C34 C35 C36 C31 0.9(7) . . . . ?
C32 C31 C36 C35 -1.0(7) . . . . ?
B1 C31 C36 C35 -177.0(4) . . . . ?
C32 C31 C36 F36 177.9(4) . . . . ?
B1 C31 C36 F36 1.9(7) . . . . ?
B1 N1 C41 C46 -14.6(7) . . . . ?
B1 N1 C41 C42 167.4(4) . . . . ?
N1 C41 C42 C43 177.2(4) . . . . ?
C46 C41 C42 C43 -1.0(6) . . . . ?
C41 C42 C43 C44 0.3(7) . . . . ?
C42 C43 C44 C45 0.9(7) . . . . ?
C43 C44 C45 C46 -1.4(7) . . . . ?
C44 C45 C46 C41 0.7(7) . . . . ?
N1 C41 C46 C45 -177.5(4) . . . . ?
C42 C41 C46 C45 0.5(6) . . . . ?
O60 Li1 O51 C52 -108.3(3) . . . . ?
O84 Li1 O51 C52 92.3(4) . . . . ?
O54 Li1 O51 C52 11.2(4) . . . . ?
O57 Li1 O51 C52 -46.3(5) . . . . ?
O90 Li1 O51 C52 -163.0(5) . . . . ?
O87 Li1 O51 C52 58.8(8) . . . . ?
O81 Li1 O51 C52 164.7(3) . . . . ?
O60 Li1 O51 C62 17.1(3) . . . . ?
O84 Li1 O51 C62 -142.3(3) . . . . ?
O54 Li1 O51 C62 136.6(3) . . . . ?
O57 Li1 O51 C62 79.1(4) . . . . ?
O90 Li1 O51 C62 -37.6(7) . . . . ?
O87 Li1 O51 C62 -175.8(7) . . . . ?
O81 Li1 O51 C62 -70.0(3) . . . . ?
C62 O51 C52 C53 -158.6(4) . . . . ?
Li1 O51 C52 C53 -38.0(5) . . . . ?
O51 C52 C53 O54 57.8(5) . . . . ?
C52 C53 O54 C55 84.3(5) . . . . ?
C52 C53 O54 Li1 -48.9(5) . . . . ?
O60 Li1 O54 C55 -50.4(5) . . . . ?
O84 Li1 O54 C55 163.1(3) . . . . ?
O57 Li1 O54 C55 14.0(4) . . . . ?
O90 Li1 O54 C55 59.1(10) . . . . ?
O87 Li1 O54 C55 91.1(4) . . . . ?
O51 Li1 O54 C55 -112.7(3) . . . . ?
O81 Li1 O54 C55 -151.8(5) . . . . ?
O60 Li1 O54 C53 82.1(5) . . . . ?
O84 Li1 O54 C53 -64.4(4) . . . . ?
O57 Li1 O54 C53 146.5(3) . . . . ?
O90 Li1 O54 C53 -168.4(8) . . . . ?
O87 Li1 O54 C53 -136.5(3) . . . . ?
O51 Li1 O54 C53 19.8(4) . . . . ?
O81 Li1 O54 C53 -19.4(7) . . . . ?
C53 O54 C55 C56 -172.2(4) . . . . ?
Li1 O54 C55 C56 -40.4(5) . . . . ?
O54 C55 C56 O57 57.3(5) . . . . ?
C55 C56 O57 C58 80.2(5) . . . . ?
C55 C56 O57 Li1 -45.6(5) . . . . ?
O60 Li1 O57 C56 135.4(3) . . . . ?
O84 Li1 O57 C56 -31.0(8) . . . . ?
O54 Li1 O57 C56 17.1(4) . . . . ?
O90 Li1 O57 C56 -143.0(3) . . . . ?
O87 Li1 O57 C56 -73.4(4) . . . . ?
O51 Li1 O57 C56 74.0(5) . . . . ?
O81 Li1 O57 C56 178.1(8) . . . . ?
O60 Li1 O57 C58 7.8(4) . . . . ?
O84 Li1 O57 C58 -158.6(6) . . . . ?
O54 Li1 O57 C58 -110.5(3) . . . . ?
O90 Li1 O57 C58 89.4(4) . . . . ?
O87 Li1 O57 C58 159.1(3) . . . . ?
O51 Li1 O57 C58 -53.6(5) . . . . ?
O81 Li1 O57 C58 50.5(9) . . . . ?
C56 O57 C58 C59 -159.2(4) . . . . ?
Li1 O57 C58 C59 -34.2(5) . . . . ?
O57 C58 C59 O60 56.3(5) . . . . ?
C58 C59 O60 C61 84.5(5) . . . . ?
C58 C59 O60 Li1 -50.4(5) . . . . ?
O84 Li1 O60 C61 52.4(9) . . . . ?
O54 Li1 O60 C61 -47.8(5) . . . . ?
O57 Li1 O60 C61 -110.8(3) . . . . ?
O90 Li1 O60 C61 159.4(3) . . . . ?
O87 Li1 O60 C61 -156.2(5) . . . . ?
O51 Li1 O60 C61 13.2(4) . . . . ?
O81 Li1 O60 C61 89.8(4) . . . . ?
O84 Li1 O60 C59 -174.7(7) . . . . ?
O54 Li1 O60 C59 85.1(4) . . . . ?
O57 Li1 O60 C59 22.2(4) . . . . ?
O90 Li1 O60 C59 -67.7(3) . . . . ?
O87 Li1 O60 C59 -23.3(7) . . . . ?
O51 Li1 O60 C59 146.1(3) . . . . ?
O81 Li1 O60 C59 -137.3(3) . . . . ?
C59 O60 C61 C62 -172.6(4) . . . . ?
Li1 O60 C61 C62 -40.7(5) . . . . ?
C52 O51 C62 C61 80.8(5) . . . . ?
Li1 O51 C62 C61 -43.6(4) . . . . ?
O60 C61 C62 O51 57.0(5) . . . . ?
O60 Li1 O81 C82 -139.8(4) . . . . ?
O84 Li1 O81 C82 19.6(4) . . . . ?
O54 Li1 O81 C82 -27.7(7) . . . . ?
O57 Li1 O81 C82 179.2(8) . . . . ?
O90 Li1 O81 C82 136.9(3) . . . . ?
O87 Li1 O81 C82 80.2(4) . . . . ?
O51 Li1 O81 C82 -65.8(4) . . . . ?
O60 Li1 O81 C92 92.4(4) . . . . ?
O84 Li1 O81 C92 -108.3(4) . . . . ?
O54 Li1 O81 C92 -155.6(6) . . . . ?
O57 Li1 O81 C92 51.3(9) . . . . ?
O90 Li1 O81 C92 9.1(4) . . . . ?
O87 Li1 O81 C92 -47.7(5) . . . . ?
O51 Li1 O81 C92 166.4(4) . . . . ?
C92 O81 C82 C83 81.5(6) . . . . ?
Li1 O81 C82 C83 -44.8(5) . . . . ?
O81 C82 C83 O84 54.1(6) . . . . ?
C82 C83 O84 C85 -171.2(5) . . . . ?
C82 C83 O84 Li1 -35.0(7) . . . . ?
O60 Li1 O84 C83 48.5(10) . . . . ?
O54 Li1 O84 C83 158.1(4) . . . . ?
O57 Li1 O84 C83 -155.8(6) . . . . ?
O90 Li1 O84 C83 -51.0(6) . . . . ?
O87 Li1 O84 C83 -112.2(4) . . . . ?
O51 Li1 O84 C83 86.2(4) . . . . ?
O81 Li1 O84 C83 8.9(5) . . . . ?
O60 Li1 O84 C85 -173.9(7) . . . . ?
O54 Li1 O84 C85 -64.3(4) . . . . ?
O57 Li1 O84 C85 -18.2(8) . . . . ?
O90 Li1 O84 C85 86.7(5) . . . . ?
O87 Li1 O84 C85 25.5(4) . . . . ?
O51 Li1 O84 C85 -136.1(3) . . . . ?
O81 Li1 O84 C85 146.5(4) . . . . ?
C83 O84 C85 C86 86.0(6) . . . . ?
Li1 O84 C85 C86 -54.1(5) . . . . ?
O84 C85 C86 O87 56.5(6) . . . . ?
C85 C86 O87 C88 -158.7(4) . . . . ?
C85 C86 O87 Li1 -31.7(5) . . . . ?
O60 Li1 O87 C86 -159.8(6) . . . . ?
O84 Li1 O87 C86 4.1(4) . . . . ?
O54 Li1 O87 C86 83.4(4) . . . . ?
O57 Li1 O87 C86 155.5(3) . . . . ?
O90 Li1 O87 C86 -112.3(4) . . . . ?
O51 Li1 O87 C86 39.1(9) . . . . ?
O81 Li1 O87 C86 -55.9(5) . . . . ?
O60 Li1 O87 C88 -30.4(8) . . . . ?
O84 Li1 O87 C88 133.5(4) . . . . ?
O54 Li1 O87 C88 -147.3(4) . . . . ?
O57 Li1 O87 C88 -75.2(4) . . . . ?
O90 Li1 O87 C88 17.0(4) . . . . ?
O51 Li1 O87 C88 168.4(7) . . . . ?
O81 Li1 O87 C88 73.4(5) . . . . ?
C86 O87 C88 C89 82.6(5) . . . . ?
Li1 O87 C88 C89 -45.3(5) . . . . ?
O87 C88 C89 O90 57.0(6) . . . . ?
C88 C89 O90 C91 -172.3(4) . . . . ?
C88 C89 O90 Li1 -40.5(6) . . . . ?
O60 Li1 O90 C89 164.6(4) . . . . ?
O84 Li1 O90 C89 -48.7(5) . . . . ?
O54 Li1 O90 C89 48.1(10) . . . . ?
O57 Li1 O90 C89 90.4(4) . . . . ?
O87 Li1 O90 C89 13.8(4) . . . . ?
O51 Li1 O90 C89 -143.4(5) . . . . ?
O81 Li1 O90 C89 -109.7(4) . . . . ?
O60 Li1 O90 C91 -62.8(4) . . . . ?
O84 Li1 O90 C91 83.9(5) . . . . ?
O54 Li1 O90 C91 -179.2(8) . . . . ?
O57 Li1 O90 C91 -136.9(4) . . . . ?
O87 Li1 O90 C91 146.5(4) . . . . ?
O51 Li1 O90 C91 -10.8(7) . . . . ?
O81 Li1 O90 C91 22.9(4) . . . . ?
C89 O90 C91 C92 80.9(5) . . . . ?
Li1 O90 C91 C92 -53.1(5) . . . . ?
C82 O81 C92 C91 -159.4(4) . . . . ?
Li1 O81 C92 C91 -37.0(5) . . . . ?
O90 C91 C92 O81 59.9(5) . . . . ?
